data_7115723
loop_
_publ_author_name
'Dau, Phuong V.'
'Cohen, Seth M.'

_publ_section_title
;
 Modulating H~2~ sorption in metal--organic frameworks via
 ordered functional groups
;
_journal_coden_ASTM CHCOFS
_journal_issue 81
_journal_name_full
;
 Chemical Communications (Cambridge, United Kingdom)
;
_journal_page_first 12154
_journal_page_last 12157
_journal_paper_doi 10.1039/c4cc05265j
_journal_volume 50
_journal_year 2014
_chemical_formula_moiety 'C24 O13 Zn4'
_chemical_formula_sum 'C24 O13 Zn4'
_chemical_formula_weight 757.72
_chemical_name_common IRMOF-3-AM2ClPh
_space_group_IT_number 216
_symmetry_cell_setting cubic
_symmetry_space_group_name_Hall 'F -4 2 3'
_symmetry_space_group_name_H-M 'F -4 3 m'
_atom_sites_solution_hydrogens constr
_atom_sites_solution_primary direct
_atom_sites_solution_secondary difmap
_audit_creation_method SHELXL-97
_cell_angle_alpha 90.00
_cell_angle_beta 90.00
_cell_angle_gamma 90.00
_cell_formula_units_Z 8
_cell_length_a 25.6590(13)
_cell_length_b 25.6590(13)
_cell_length_c 25.6590(13)
_cell_measurement_reflns_used 1961
_cell_measurement_temperature 100(2)
_cell_measurement_theta_max 67.02
_cell_measurement_theta_min 4.87
_cell_volume 16893.5(15)
_computing_cell_refinement 'Bruker SAINT'
_computing_data_collection 'Bruker APEX2'
_computing_data_reduction 'Bruker SAINT'
_computing_molecular_graphics 'Bruker SHELXTL'
_computing_publication_material 'Bruker SHELXTL'
_computing_structure_refinement 'SHELXL-97 (Sheldrick, 2008)'
_computing_structure_solution 'SHELXS-97 (Sheldrick, 2008)'
_diffrn_ambient_temperature 100(2)
_diffrn_measured_fraction_theta_full 0.978
_diffrn_measured_fraction_theta_max 0.978
_diffrn_measurement_device_type 'Bruker APEX-II CCD'
_diffrn_measurement_method '\f and \w scans'
_diffrn_radiation_monochromator graphite
_diffrn_radiation_source 'fine-focus sealed tube'
_diffrn_radiation_type CuK\a
_diffrn_radiation_wavelength 1.54178
_diffrn_reflns_av_R_equivalents 0.0000
_diffrn_reflns_av_sigmaI/netI 0.0511
_diffrn_reflns_limit_h_max 17
_diffrn_reflns_limit_h_min -16
_diffrn_reflns_limit_k_max 21
_diffrn_reflns_limit_k_min 0
_diffrn_reflns_limit_l_max 31
_diffrn_reflns_limit_l_min 2
_diffrn_reflns_number 1528
_diffrn_reflns_theta_full 69.42
_diffrn_reflns_theta_max 69.42
_diffrn_reflns_theta_min 4.87
_diffrn_standards_number 0
_exptl_absorpt_coefficient_mu 1.481
_exptl_absorpt_correction_T_max 0.9120
_exptl_absorpt_correction_T_min 0.8972
_exptl_absorpt_correction_type multi-scan
_exptl_absorpt_process_details SADABS
_exptl_crystal_colour red
_exptl_crystal_density_diffrn 0.596
_exptl_crystal_density_meas ?
_exptl_crystal_density_method 'not measured'
_exptl_crystal_description square
_exptl_crystal_F_000 2944
_exptl_crystal_size_max 0.40
_exptl_crystal_size_mid 0.40
_exptl_crystal_size_min 0.40
_refine_diff_density_max 0.806
_refine_diff_density_min -0.355
_refine_diff_density_rms 0.086
_refine_ls_abs_structure_details 'Flack H D (1983), Acta Cryst. A39, 876-881'
_refine_ls_abs_structure_Flack 0.0(4)
_refine_ls_extinction_method none
_refine_ls_goodness_of_fit_ref 1.038
_refine_ls_hydrogen_treatment constr
_refine_ls_matrix_type full
_refine_ls_number_parameters 45
_refine_ls_number_reflns 1528
_refine_ls_number_restraints 2
_refine_ls_restrained_S_all 1.042
_refine_ls_R_factor_all 0.1053
_refine_ls_R_factor_gt 0.0832
_refine_ls_shift/su_max 0.000
_refine_ls_shift/su_mean 0.000
_refine_ls_structure_factor_coef Fsqd
_refine_ls_weighting_details 'calc w=1/[\s^2^(Fo^2^)+(0.1967P)^2^+0.0000P] where P=(Fo^2^+2Fc^2^)/3'
_refine_ls_weighting_scheme calc
_refine_ls_wR_factor_gt 0.2490
_refine_ls_wR_factor_ref 0.2783
_reflns_number_gt 948
_reflns_number_total 1528
_reflns_threshold_expression >2sigma(I)
_cod_data_source_file c4cc05265j2.cif
_cod_data_source_block IRMOF-3-AM2ClPh
_cod_depositor_comments
;
The following automatic conversions were performed:

'_exptl_crystal_density_meas' value 'not measured' was changed to '?'
- the value is perceived as not measured.

Automatic conversion script
Id: cif_fix_values 3008 2015-01-20 13:52:24Z robertas 
;
_cod_original_sg_symbol_H-M F-43m
_cod_database_code 7115723

loop_
_symmetry_equiv_pos_as_xyz
'x, y, z'
'-x, -y, z'
'-x, y, -z'
'x, -y, -z'
'z, x, y'
'z, -x, -y'
'-z, -x, y'
'-z, x, -y'
'y, z, x'
'-y, z, -x'
'y, -z, -x'
'-y, -z, x'
'y, x, z'
'-y, -x, z'
'y, -x, -z'
'-y, x, -z'
'x, z, y'
'-x, z, -y'
'-x, -z, y'
'x, -z, -y'
'z, y, x'
'z, -y, -x'
'-z, y, -x'
'-z, -y, x'
'x, y+1/2, z+1/2'
'-x, -y+1/2, z+1/2'
'-x, y+1/2, -z+1/2'
'x, -y+1/2, -z+1/2'
'z, x+1/2, y+1/2'
'z, -x+1/2, -y+1/2'
'-z, -x+1/2, y+1/2'
'-z, x+1/2, -y+1/2'
'y, z+1/2, x+1/2'
'-y, z+1/2, -x+1/2'
'y, -z+1/2, -x+1/2'
'-y, -z+1/2, x+1/2'
'y, x+1/2, z+1/2'
'-y, -x+1/2, z+1/2'
'y, -x+1/2, -z+1/2'
'-y, x+1/2, -z+1/2'
'x, z+1/2, y+1/2'
'-x, z+1/2, -y+1/2'
'-x, -z+1/2, y+1/2'
'x, -z+1/2, -y+1/2'
'z, y+1/2, x+1/2'
'z, -y+1/2, -x+1/2'
'-z, y+1/2, -x+1/2'
'-z, -y+1/2, x+1/2'
'x+1/2, y, z+1/2'
'-x+1/2, -y, z+1/2'
'-x+1/2, y, -z+1/2'
'x+1/2, -y, -z+1/2'
'z+1/2, x, y+1/2'
'z+1/2, -x, -y+1/2'
'-z+1/2, -x, y+1/2'
'-z+1/2, x, -y+1/2'
'y+1/2, z, x+1/2'
'-y+1/2, z, -x+1/2'
'y+1/2, -z, -x+1/2'
'-y+1/2, -z, x+1/2'
'y+1/2, x, z+1/2'
'-y+1/2, -x, z+1/2'
'y+1/2, -x, -z+1/2'
'-y+1/2, x, -z+1/2'
'x+1/2, z, y+1/2'
'-x+1/2, z, -y+1/2'
'-x+1/2, -z, y+1/2'
'x+1/2, -z, -y+1/2'
'z+1/2, y, x+1/2'
'z+1/2, -y, -x+1/2'
'-z+1/2, y, -x+1/2'
'-z+1/2, -y, x+1/2'
'x+1/2, y+1/2, z'
'-x+1/2, -y+1/2, z'
'-x+1/2, y+1/2, -z'
'x+1/2, -y+1/2, -z'
'z+1/2, x+1/2, y'
'z+1/2, -x+1/2, -y'
'-z+1/2, -x+1/2, y'
'-z+1/2, x+1/2, -y'
'y+1/2, z+1/2, x'
'-y+1/2, z+1/2, -x'
'y+1/2, -z+1/2, -x'
'-y+1/2, -z+1/2, x'
'y+1/2, x+1/2, z'
'-y+1/2, -x+1/2, z'
'y+1/2, -x+1/2, -z'
'-y+1/2, x+1/2, -z'
'x+1/2, z+1/2, y'
'-x+1/2, z+1/2, -y'
'-x+1/2, -z+1/2, y'
'x+1/2, -z+1/2, -y'
'z+1/2, y+1/2, x'
'z+1/2, -y+1/2, -x'
'-z+1/2, y+1/2, -x'
'-z+1/2, -y+1/2, x'

loop_
_atom_site_label
_atom_site_type_symbol
_atom_site_fract_x
_atom_site_fract_y
_atom_site_fract_z
_atom_site_U_iso_or_equiv
_atom_site_adp_type
_atom_site_occupancy
_atom_site_symmetry_multiplicity
_atom_site_calc_flag
_atom_site_refinement_flags
O1 O 0.2500 0.2500 0.2500 0.071(6) Uani 1 24 d S
O2 O 0.2182(4) 0.2182(4) 0.1337(5) 0.156(5) Uiso 1 2 d S
C1 C 0.2500 0.2500 0.1120(6) 0.110(6) Uani 1 4 d SD
C5 C 0.2500 0.2500 -0.0518(6) 0.114(6) Uani 1 4 d S
C2 C 0.2500 0.2500 0.0583(7) 0.173(12) Uani 1 4 d SD
C6 C 0.2500 0.2500 -0.1124(6) 0.163(13) Uani 1 4 d S
O4 O 0.2500 0.2500 -0.2500 0.066(6) Uani 1 24 d S
O3 O 0.2186(3) 0.2186(3) -0.1339(3) 0.164(6) Uani 1 2 d S
C4 C 0.2198(12) 0.2198(12) -0.0247(6) 0.29(2) Uani 1 2 d SD
C3 C 0.2199(8) 0.2199(8) 0.0252(5) 0.204(12) Uani 1 2 d SD
Zn1 Zn 0.20650(6) 0.20650(6) -0.20650(6) 0.0763(8) Uiso 1 6 d S
Zn2 Zn 0.20660(5) 0.20660(5) 0.20660(5) 0.0761(7) Uani 1 6 d S

loop_
_atom_site_aniso_label
_atom_site_aniso_U_11
_atom_site_aniso_U_22
_atom_site_aniso_U_33
_atom_site_aniso_U_23
_atom_site_aniso_U_13
_atom_site_aniso_U_12
O1 0.071(6) 0.071(6) 0.071(6) 0.000 0.000 0.000
C1 0.124(9) 0.124(9) 0.083(12) 0.000 0.000 -0.024(13)
C5 0.146(10) 0.146(10) 0.051(9) 0.000 0.000 -0.013(13)
C2 0.22(2) 0.22(2) 0.088(16) 0.000 0.000 0.02(3)
C6 0.22(2) 0.22(2) 0.048(10) 0.000 0.000 0.08(3)
O4 0.066(6) 0.066(6) 0.066(6) 0.000 0.000 0.000
O3 0.221(9) 0.221(9) 0.050(4) 0.003(3) 0.003(3) -0.097(9)
C4 0.41(4) 0.41(4) 0.059(10) 0.016(11) 0.016(11) -0.18(4)
C3 0.262(18) 0.262(18) 0.086(11) -0.002(9) -0.002(9) -0.12(2)
Zn2 0.0761(7) 0.0761(7) 0.0761(7) -0.0084(4) -0.0084(4) -0.0084(4)

loop_
_atom_type_symbol
_atom_type_description
_atom_type_scat_dispersion_real
_atom_type_scat_dispersion_imag
_atom_type_scat_source
C C 0.0181 0.0091 'International Tables Vol C Tables 4.2.6.8 and 6.1.1.4'
H H 0.0000 0.0000 'International Tables Vol C Tables 4.2.6.8 and 6.1.1.4'
N N 0.0311 0.0180 'International Tables Vol C Tables 4.2.6.8 and 6.1.1.4'
O O 0.0492 0.0322 'International Tables Vol C Tables 4.2.6.8 and 6.1.1.4'
Cl Cl 0.3639 0.7018 'International Tables Vol C Tables 4.2.6.8 and 6.1.1.4'
Zn Zn -1.5491 0.6778 'International Tables Vol C Tables 4.2.6.8 and 6.1.1.4'

loop_
_geom_angle_atom_site_label_1
_geom_angle_atom_site_label_2
_geom_angle_atom_site_label_3
_geom_angle
_geom_angle_site_symmetry_1
_geom_angle_site_symmetry_3
Zn2 O1 Zn2 109.5 28 51
Zn2 O1 Zn2 109.5 28 74
Zn2 O1 Zn2 109.469(1) 51 74
Zn2 O1 Zn2 109.5 28 .
Zn2 O1 Zn2 109.5 51 .
Zn2 O1 Zn2 109.474(1) 74 .
C1 O2 Zn2 128.5(11) . .
O2 C1 O2 128.4(16) . 74
O2 C1 C2 115.8(8) . .
O2 C1 C2 115.8(8) 74 .
C4 C5 C4 115(3) 74 .
C4 C5 C6 122.5(13) 74 .
C4 C5 C6 122.4(13) . .
C1 C2 C3 127.9(11) . .
C1 C2 C3 127.9(11) . 74
C3 C2 C3 104(2) . 74
O3 C6 O3 128.3(15) . 74
O3 C6 C5 115.8(8) . .
O3 C6 C5 115.8(8) 74 .
Zn1 O4 Zn1 109.5 . 74
Zn1 O4 Zn1 109.5 . 28_554
Zn1 O4 Zn1 109.5 74 28_554
Zn1 O4 Zn1 109.5 . 51_554
Zn1 O4 Zn1 109.474(1) 74 51_554
Zn1 O4 Zn1 109.5 28_554 51_554
C6 O3 Zn1 129.1(10) . .
C3 C4 C5 122(4) . .
C4 C3 C2 128(4) . .
O3 Zn1 O3 106.9(4) . 11
O3 Zn1 O3 106.9(4) . 8
O3 Zn1 O3 106.8(4) 11 8
O3 Zn1 O4 112.0(4) . .
O3 Zn1 O4 112.0(4) 11 .
O3 Zn1 O4 112.0(4) 8 .
O3 Zn1 Zn1 76.7(4) . 74
O3 Zn1 Zn1 125.0(3) 11 74
O3 Zn1 Zn1 125.0(3) 8 74
O4 Zn1 Zn1 35.3 . 74
O3 Zn1 Zn1 125.0(3) . 28_554
O3 Zn1 Zn1 125.0(3) 11 28_554
O3 Zn1 Zn1 76.7(4) 8 28_554
O4 Zn1 Zn1 35.3 . 28_554
Zn1 Zn1 Zn1 60.0 74 28_554
O3 Zn1 Zn1 125.0(3) . 51_554
O3 Zn1 Zn1 76.7(4) 11 51_554
O3 Zn1 Zn1 125.0(3) 8 51_554
O4 Zn1 Zn1 35.3 . 51_554
Zn1 Zn1 Zn1 60.0 74 51_554
Zn1 Zn1 Zn1 60.0 28_554 51_554
O2 Zn2 O2 106.2(5) . 9
O2 Zn2 O2 106.2(5) . 5
O2 Zn2 O2 106.2(5) 9 5
O2 Zn2 O1 112.5(4) . .
O2 Zn2 O1 112.5(4) 9 .
O2 Zn2 O1 112.5(4) 5 .
O2 Zn2 Zn2 125.4(3) . 28
O2 Zn2 Zn2 125.4(3) 9 28
O2 Zn2 Zn2 77.3(4) 5 28
O1 Zn2 Zn2 35.3 . 28
O2 Zn2 Zn2 125.4(4) . 51
O2 Zn2 Zn2 77.3(4) 9 51
O2 Zn2 Zn2 125.4(3) 5 51
O1 Zn2 Zn2 35.3 . 51
Zn2 Zn2 Zn2 60.002(1) 28 51
O2 Zn2 Zn2 77.3(4) . 74
O2 Zn2 Zn2 125.4(4) 9 74
O2 Zn2 Zn2 125.4(4) 5 74
O1 Zn2 Zn2 35.3 . 74
Zn2 Zn2 Zn2 60.0 28 74
Zn2 Zn2 Zn2 60.0 51 74

loop_
_geom_bond_atom_site_label_1
_geom_bond_atom_site_label_2
_geom_bond_distance
_geom_bond_site_symmetry_2
O1 Zn2 1.929(2) 28
O1 Zn2 1.929(2) 51
O1 Zn2 1.929(2) 74
O1 Zn2 1.929(2) .
O2 C1 1.280(16) .
O2 Zn2 1.917(14) .
C1 O2 1.280(16) 74
C1 C2 1.378(18) .
C5 C4 1.30(4) 74
C5 C4 1.30(4) .
C5 C6 1.55(2) .
C2 C3 1.38(3) .
C2 C3 1.38(3) 74
C6 O3 1.265(12) .
C6 O3 1.265(12) 74
O4 Zn1 1.933(2) .
O4 Zn1 1.933(2) 74
O4 Zn1 1.933(2) 28_554
O4 Zn1 1.933(2) 51_554
O3 Zn1 1.915(8) .
C4 C3 1.282(13) .
Zn1 O3 1.915(8) 11
Zn1 O3 1.915(8) 8
Zn1 Zn1 3.157(4) 74
Zn1 Zn1 3.157(4) 28_554
Zn1 Zn1 3.157(4) 51_554
Zn2 O2 1.917(14) 9
Zn2 O2 1.917(14) 5
Zn2 Zn2 3.150(3) 28
Zn2 Zn2 3.150(3) 51
Zn2 Zn2 3.150(3) 74

loop_
_platon_squeeze_void_nr
_platon_squeeze_void_average_x
_platon_squeeze_void_average_y
_platon_squeeze_void_average_z
_platon_squeeze_void_volume
_platon_squeeze_void_count_electrons
_platon_squeeze_void_content
1 -0.013 -0.006 -0.005 13131 1740 ' '
